data_7052305
loop_
_publ_author_name
'Bhuvan Kumar, N. N.'
'Chakravarty, Manab'
'Kumara Swamy, K. C.'

_publ_section_title
;
 Structure and reactivity of tautomeric forms of zwitterionic species
 from the reaction of phosphorus(iii) compounds with electron deficient
 alkenes and alkynes
;
_journal_issue 11
_journal_name_full 'New Journal of Chemistry'
_journal_page_first 1614
_journal_paper_doi 10.1039/b605430g
_journal_volume 30
_journal_year 2006
_chemical_formula_sum 'C19 H41 N5 P2'
_chemical_formula_weight 401.51
_chemical_name_systematic
;
?
;
_space_group_IT_number 14
_symmetry_cell_setting monoclinic
_symmetry_space_group_name_Hall '-P 2yn'
_symmetry_space_group_name_H-M 'P 1 21/n 1'
_atom_sites_solution_hydrogens geom
_atom_sites_solution_primary direct
_atom_sites_solution_secondary difmap
_audit_creation_method SHELXL-97
_cell_angle_alpha 90.00
_cell_angle_beta 91.6920(10)
_cell_angle_gamma 90.00
_cell_formula_units_Z 4
_cell_length_a 9.5160(6)
_cell_length_b 16.5945(11)
_cell_length_c 15.9106(10)
_cell_measurement_temperature 296(2)
_cell_measurement_theta_max 24.62
_cell_measurement_theta_min 2.49
_cell_volume 2511.4(3)
_computing_cell_refinement 'Bruker SMART'
_computing_data_collection 'Bruker SMART'
_computing_data_reduction 'Bruker SAINT'
_computing_molecular_graphics 'Bruker SHELXTL'
_computing_publication_material 'Bruker SHELXTL'
_computing_structure_refinement 'SHELXL-97 (Sheldrick, 1997)'
_computing_structure_solution 'SHELXS-97 (Sheldrick, 1990)'
_diffrn_ambient_temperature 296(2)
_diffrn_measured_fraction_theta_full 1.000
_diffrn_measured_fraction_theta_max 1.000
_diffrn_measurement_device_type 'CCD area detector'
_diffrn_measurement_method 'phi and omega scans'
_diffrn_radiation_monochromator graphite
_diffrn_radiation_source 'fine-focus sealed tube'
_diffrn_radiation_type MoK\a
_diffrn_radiation_wavelength 0.71073
_diffrn_reflns_av_R_equivalents 0.0280
_diffrn_reflns_av_sigmaI/netI 0.0198
_diffrn_reflns_limit_h_max 11
_diffrn_reflns_limit_h_min -11
_diffrn_reflns_limit_k_max 19
_diffrn_reflns_limit_k_min -19
_diffrn_reflns_limit_l_max 18
_diffrn_reflns_limit_l_min -18
_diffrn_reflns_number 23744
_diffrn_reflns_theta_full 25.00
_diffrn_reflns_theta_max 25.00
_diffrn_reflns_theta_min 1.77
_diffrn_standards_decay_% 0
_diffrn_standards_interval_count 'not applicable'
_diffrn_standards_interval_time 'not applicable'
_diffrn_standards_number 'not applicable'
_exptl_absorpt_coefficient_mu 0.185
_exptl_absorpt_correction_T_max 0.9622
_exptl_absorpt_correction_T_min 0.9263
_exptl_absorpt_correction_type empirical
_exptl_absorpt_process_details 'SADABS, Sheldrick (1996)'
_exptl_crystal_colour colourless
_exptl_crystal_density_diffrn 1.062
_exptl_crystal_density_method 'not measured'
_exptl_crystal_description block
_exptl_crystal_F_000 880
_exptl_crystal_size_max 0.42
_exptl_crystal_size_mid 0.35
_exptl_crystal_size_min 0.21
_refine_diff_density_max 0.453
_refine_diff_density_min -0.316
_refine_diff_density_rms 0.076
_refine_ls_extinction_method none
_refine_ls_goodness_of_fit_ref 1.038
_refine_ls_hydrogen_treatment mixed
_refine_ls_matrix_type full
_refine_ls_number_parameters 251
_refine_ls_number_reflns 4417
_refine_ls_number_restraints 0
_refine_ls_restrained_S_all 1.038
_refine_ls_R_factor_all 0.0636
_refine_ls_R_factor_gt 0.0536
_refine_ls_shift/su_max 0.000
_refine_ls_shift/su_mean 0.000
_refine_ls_structure_factor_coef Fsqd
_refine_ls_weighting_details 'calc w=1/[\s^2^(Fo^2^)+(0.1044P)^2^+0.6663P] where P=(Fo^2^+2Fc^2^)/3'
_refine_ls_weighting_scheme calc
_refine_ls_wR_factor_gt 0.1549
_refine_ls_wR_factor_ref 0.1647
_reflns_number_gt 3582
_reflns_number_total 4417
_reflns_threshold_expression >2sigma(I)
_cod_data_source_file b605430g.txt
_cod_data_source_block compd4
_cod_depositor_comments
;
The following automatic conversions were performed:
'_symmetry_cell_setting' value 'Monoclinic' changed to 'monoclinic'
according to '/home/saulius/struct/CIF-dictionaries/cif_core.dic'
dictionary named 'cif_core.dic' version 2.4.1 from 2010-06-29.

Automatic conversion script
Id: cif_fix_enum 1527 2010-12-29 10:47:43Z saulius 
;
_cod_original_sg_symbol_H-M P21/n
_cod_database_code 7052305

loop_
_symmetry_equiv_pos_as_xyz
'x, y, z'
'-x+1/2, y+1/2, -z+1/2'
'-x, -y, -z'
'x-1/2, -y-1/2, z-1/2'

loop_
_atom_site_label
_atom_site_type_symbol
_atom_site_fract_x
_atom_site_fract_y
_atom_site_fract_z
_atom_site_U_iso_or_equiv
_atom_site_adp_type
_atom_site_occupancy
_atom_site_symmetry_multiplicity
_atom_site_calc_flag
_atom_site_refinement_flags
_atom_site_disorder_assembly
_atom_site_disorder_group
P1 P 0.38295(6) 0.28305(3) 0.83638(4) 0.0485(2) Uani 1 1 d . . .
P2 P 0.58778(5) 0.21777(3) 0.75733(3) 0.0412(2) Uani 1 1 d . . .
N1 N 0.47787(19) 0.30109(10) 0.75114(12) 0.0479(4) Uani 1 1 d . . .
N2 N 0.48335(19) 0.19983(10) 0.84282(11) 0.0484(4) Uani 1 1 d . . .
N3 N 0.2231(2) 0.28537(13) 0.84113(15) 0.0679(6) Uani 1 1 d . . .
N4 N 0.5310(2) 0.15534(12) 0.68248(12) 0.0513(5) Uani 1 1 d . . .
H4 H 0.447(3) 0.1525(14) 0.6760(15) 0.053(7) Uiso 1 1 d . . .
N5 N 0.6764(3) 0.44447(17) 1.05771(17) 0.0937(8) Uani 1 1 d . . .
C1 C 0.4823(3) 0.36932(15) 0.69091(17) 0.0660(7) Uani 1 1 d . . .
C2 C 0.6323(4) 0.3855(2) 0.6680(3) 0.1243(16) Uani 1 1 d . . .
H2A H 0.6883 0.3945 0.7183 0.186 Uiso 1 1 calc R . .
H2B H 0.6356 0.4323 0.6327 0.186 Uiso 1 1 calc R . .
H2C H 0.6684 0.3398 0.6385 0.186 Uiso 1 1 calc R . .
C3 C 0.3977(5) 0.3477(2) 0.6111(2) 0.1216(15) Uani 1 1 d . . .
H3A H 0.4321 0.2980 0.5887 0.182 Uiso 1 1 calc R . .
H3B H 0.4074 0.3898 0.5703 0.182 Uiso 1 1 calc R . .
H3C H 0.3004 0.3418 0.6241 0.182 Uiso 1 1 calc R . .
C4 C 0.4180(6) 0.4438(2) 0.7283(3) 0.1333(17) Uani 1 1 d . . .
H4A H 0.3273 0.4308 0.7494 0.200 Uiso 1 1 calc R . .
H4B H 0.4079 0.4846 0.6857 0.200 Uiso 1 1 calc R . .
H4C H 0.4778 0.4634 0.7734 0.200 Uiso 1 1 calc R . .
C5 C 0.4914(3) 0.13198(16) 0.90291(15) 0.0641(6) Uani 1 1 d . . .
C6 C 0.4348(6) 0.1557(3) 0.9866(2) 0.1392(19) Uani 1 1 d . . .
H6A H 0.4950 0.1956 1.0122 0.209 Uiso 1 1 calc R . .
H6B H 0.4315 0.1091 1.0223 0.209 Uiso 1 1 calc R . .
H6C H 0.3419 0.1774 0.9786 0.209 Uiso 1 1 calc R . .
C7 C 0.4063(5) 0.0612(2) 0.8682(2) 0.1145(14) Uani 1 1 d . . .
H7A H 0.3088 0.0760 0.8638 0.172 Uiso 1 1 calc R . .
H7B H 0.4174 0.0160 0.9054 0.172 Uiso 1 1 calc R . .
H7C H 0.4390 0.0471 0.8137 0.172 Uiso 1 1 calc R . .
C8 C 0.6445(4) 0.1038(3) 0.9125(3) 0.1240(16) Uani 1 1 d . . .
H8A H 0.6785 0.0889 0.8585 0.186 Uiso 1 1 calc R . .
H8B H 0.6497 0.0580 0.9495 0.186 Uiso 1 1 calc R . .
H8C H 0.7012 0.1467 0.9357 0.186 Uiso 1 1 calc R . .
C9 C 0.1043(2) 0.24900(19) 0.7950(2) 0.0747(8) Uani 1 1 d . . .
C10 C 0.0137(4) 0.3152(3) 0.7592(4) 0.142(2) Uani 1 1 d . . .
H10A H -0.0220 0.3471 0.8042 0.213 Uiso 1 1 calc R . .
H10B H -0.0634 0.2923 0.7271 0.213 Uiso 1 1 calc R . .
H10C H 0.0685 0.3487 0.7234 0.213 Uiso 1 1 calc R . .
C11 C 0.0200(4) 0.2004(3) 0.8581(3) 0.1241(16) Uani 1 1 d . . .
H11A H 0.0789 0.1593 0.8830 0.186 Uiso 1 1 calc R . .
H11B H -0.0593 0.1758 0.8297 0.186 Uiso 1 1 calc R . .
H11C H -0.0123 0.2357 0.9013 0.186 Uiso 1 1 calc R . .
C12 C 0.1474(3) 0.1927(2) 0.7248(2) 0.0842(9) Uani 1 1 d . . .
H12A H 0.2021 0.2220 0.6853 0.126 Uiso 1 1 calc R . .
H12B H 0.0649 0.1713 0.6967 0.126 Uiso 1 1 calc R . .
H12C H 0.2025 0.1492 0.7482 0.126 Uiso 1 1 calc R . .
C13 C 0.6134(2) 0.10511(14) 0.62474(14) 0.0521(5) Uani 1 1 d . . .
C14 C 0.5802(3) 0.1309(2) 0.53534(17) 0.0847(9) Uani 1 1 d . . .
H14A H 0.4801 0.1309 0.5255 0.127 Uiso 1 1 calc R . .
H14B H 0.6229 0.0940 0.4973 0.127 Uiso 1 1 calc R . .
H14C H 0.6163 0.1841 0.5265 0.127 Uiso 1 1 calc R . .
C15 C 0.5708(3) 0.01823(16) 0.6368(2) 0.0856(9) Uani 1 1 d . . .
H15A H 0.5983 0.0011 0.6926 0.128 Uiso 1 1 calc R . .
H15B H 0.6163 -0.0149 0.5964 0.128 Uiso 1 1 calc R . .
H15C H 0.4707 0.0134 0.6293 0.128 Uiso 1 1 calc R . .
C16 C 0.7700(3) 0.11498(18) 0.64356(18) 0.0727(8) Uani 1 1 d . . .
H16A H 0.7966 0.1700 0.6343 0.109 Uiso 1 1 calc R . .
H16B H 0.8217 0.0805 0.6072 0.109 Uiso 1 1 calc R . .
H16C H 0.7907 0.1007 0.7011 0.109 Uiso 1 1 calc R . .
C17 C 0.4424(2) 0.35076(16) 0.91997(16) 0.0615(6) Uani 1 1 d . . .
H17A H 0.4009 0.4034 0.9100 0.074 Uiso 1 1 calc R . .
H17B H 0.4083 0.3309 0.9730 0.074 Uiso 1 1 calc R . .
C18 C 0.6017(3) 0.3601(2) 0.92780(19) 0.0809(9) Uani 1 1 d . . .
H18A H 0.6445 0.3071 0.9319 0.097 Uiso 1 1 calc R . .
H18B H 0.6353 0.3858 0.8775 0.097 Uiso 1 1 calc R . .
C19 C 0.6448(3) 0.40760(16) 1.00096(17) 0.0653(7) Uani 1 1 d . . .

loop_
_atom_site_aniso_label
_atom_site_aniso_U_11
_atom_site_aniso_U_22
_atom_site_aniso_U_33
_atom_site_aniso_U_23
_atom_site_aniso_U_13
_atom_site_aniso_U_12
P1 0.0393(3) 0.0502(4) 0.0560(4) -0.0174(2) 0.0031(2) -0.0042(2)
P2 0.0381(3) 0.0424(3) 0.0429(3) -0.0023(2) 0.0007(2) -0.0007(2)
N1 0.0487(10) 0.0410(9) 0.0542(10) -0.0016(8) 0.0016(8) 0.0035(7)
N2 0.0518(10) 0.0484(10) 0.0452(10) -0.0013(8) 0.0065(8) -0.0008(8)
N3 0.0410(11) 0.0780(14) 0.0851(15) -0.0371(11) 0.0047(10) -0.0062(9)
N4 0.0378(10) 0.0604(12) 0.0557(11) -0.0168(9) 0.0011(8) 0.0011(8)
N5 0.101(2) 0.097(2) 0.0817(17) -0.0197(15) -0.0140(14) -0.0264(16)
C1 0.0732(16) 0.0500(13) 0.0744(17) 0.0112(12) -0.0044(13) 0.0043(12)
C2 0.092(2) 0.120(3) 0.162(4) 0.081(3) 0.014(2) -0.011(2)
C3 0.166(4) 0.100(3) 0.096(3) 0.034(2) -0.044(3) -0.008(3)
C4 0.187(5) 0.062(2) 0.152(4) 0.026(2) 0.028(3) 0.043(2)
C5 0.0690(16) 0.0711(16) 0.0524(13) 0.0147(12) 0.0039(11) -0.0062(12)
C6 0.233(6) 0.118(3) 0.070(2) 0.019(2) 0.058(3) 0.008(3)
C7 0.154(4) 0.074(2) 0.115(3) 0.031(2) -0.005(3) -0.036(2)
C8 0.095(3) 0.140(3) 0.136(3) 0.078(3) -0.009(2) 0.015(2)
C9 0.0380(12) 0.0856(18) 0.100(2) -0.0417(16) -0.0025(12) -0.0029(12)
C10 0.070(2) 0.110(3) 0.241(6) -0.058(3) -0.056(3) 0.026(2)
C11 0.069(2) 0.182(4) 0.123(3) -0.055(3) 0.022(2) -0.060(2)
C12 0.0571(15) 0.100(2) 0.095(2) -0.0443(18) -0.0094(14) -0.0045(15)
C13 0.0492(12) 0.0560(13) 0.0515(12) -0.0149(10) 0.0049(9) 0.0011(10)
C14 0.0790(19) 0.122(3) 0.0532(15) -0.0143(15) 0.0038(13) 0.0030(17)
C15 0.088(2) 0.0597(17) 0.110(2) -0.0269(16) 0.0194(17) -0.0029(14)
C16 0.0499(14) 0.0912(19) 0.0774(18) -0.0243(15) 0.0091(12) 0.0107(13)
C17 0.0489(13) 0.0673(15) 0.0684(15) -0.0301(12) 0.0042(11) -0.0071(11)
C18 0.0551(15) 0.102(2) 0.0855(19) -0.0443(17) 0.0052(13) -0.0214(14)
C19 0.0604(15) 0.0677(15) 0.0676(16) -0.0100(13) -0.0032(12) -0.0202(12)

loop_
_atom_type_symbol
_atom_type_description
_atom_type_scat_dispersion_real
_atom_type_scat_dispersion_imag
_atom_type_scat_source
C C 0.0033 0.0016 'International Tables Vol C Tables 4.2.6.8 and 6.1.1.4'
H H 0.0000 0.0000 'International Tables Vol C Tables 4.2.6.8 and 6.1.1.4'
N N 0.0061 0.0033 'International Tables Vol C Tables 4.2.6.8 and 6.1.1.4'
P P 0.1023 0.0942 'International Tables Vol C Tables 4.2.6.8 and 6.1.1.4'

loop_
_geom_angle_atom_site_label_1
_geom_angle_atom_site_label_2
_geom_angle_atom_site_label_3
_geom_angle
_geom_angle_site_symmetry_1
_geom_angle_site_symmetry_3
_geom_angle_publ_flag
N3 P1 N1 126.63(12) . . ?
N3 P1 N2 125.69(11) . . ?
N1 P1 N2 82.95(9) . . ?
N3 P1 C17 103.73(11) . . ?
N1 P1 C17 108.51(11) . . ?
N2 P1 C17 107.40(11) . . ?
N4 P2 N2 105.90(9) . . ?
N4 P2 N1 105.91(10) . . ?
N2 P2 N1 79.79(9) . . ?
C1 N1 P1 133.14(16) . . ?
C1 N1 P2 128.02(16) . . ?
P1 N1 P2 98.62(9) . . ?
C5 N2 P1 133.15(16) . . ?
C5 N2 P2 128.22(16) . . ?
P1 N2 P2 98.57(9) . . ?
C9 N3 P1 136.29(17) . . ?
C13 N4 P2 129.02(16) . . ?
C13 N4 H4 115.4(17) . . ?
P2 N4 H4 115.6(17) . . ?
N1 C1 C2 109.7(2) . . ?
N1 C1 C4 110.6(2) . . ?
C2 C1 C4 110.3(3) . . ?
N1 C1 C3 109.5(2) . . ?
C2 C1 C3 108.7(3) . . ?
C4 C1 C3 108.0(3) . . ?
C1 C2 H2A 109.5 . . ?
C1 C2 H2B 109.5 . . ?
H2A C2 H2B 109.5 . . ?
C1 C2 H2C 109.5 . . ?
H2A C2 H2C 109.5 . . ?
H2B C2 H2C 109.5 . . ?
C1 C3 H3A 109.5 . . ?
C1 C3 H3B 109.5 . . ?
H3A C3 H3B 109.5 . . ?
C1 C3 H3C 109.5 . . ?
H3A C3 H3C 109.5 . . ?
H3B C3 H3C 109.5 . . ?
C1 C4 H4A 109.5 . . ?
C1 C4 H4B 109.5 . . ?
H4A C4 H4B 109.5 . . ?
C1 C4 H4C 109.5 . . ?
H4A C4 H4C 109.5 . . ?
H4B C4 H4C 109.5 . . ?
N2 C5 C6 111.1(2) . . ?
N2 C5 C7 109.7(2) . . ?
C6 C5 C7 108.8(3) . . ?
N2 C5 C8 109.1(2) . . ?
C6 C5 C8 110.8(3) . . ?
C7 C5 C8 107.1(3) . . ?
C5 C6 H6A 109.5 . . ?
C5 C6 H6B 109.5 . . ?
H6A C6 H6B 109.5 . . ?
C5 C6 H6C 109.5 . . ?
H6A C6 H6C 109.5 . . ?
H6B C6 H6C 109.5 . . ?
C5 C7 H7A 109.5 . . ?
C5 C7 H7B 109.5 . . ?
H7A C7 H7B 109.5 . . ?
C5 C7 H7C 109.5 . . ?
H7A C7 H7C 109.5 . . ?
H7B C7 H7C 109.5 . . ?
C5 C8 H8A 109.5 . . ?
C5 C8 H8B 109.5 . . ?
H8A C8 H8B 109.5 . . ?
C5 C8 H8C 109.5 . . ?
H8A C8 H8C 109.5 . . ?
H8B C8 H8C 109.5 . . ?
N3 C9 C10 108.4(3) . . ?
N3 C9 C12 113.6(2) . . ?
C10 C9 C12 109.7(3) . . ?
N3 C9 C11 107.4(3) . . ?
C10 C9 C11 109.2(3) . . ?
C12 C9 C11 108.4(3) . . ?
C9 C10 H10A 109.5 . . ?
C9 C10 H10B 109.5 . . ?
H10A C10 H10B 109.5 . . ?
C9 C10 H10C 109.5 . . ?
H10A C10 H10C 109.5 . . ?
H10B C10 H10C 109.5 . . ?
C9 C11 H11A 109.5 . . ?
C9 C11 H11B 109.5 . . ?
H11A C11 H11B 109.5 . . ?
C9 C11 H11C 109.5 . . ?
H11A C11 H11C 109.5 . . ?
H11B C11 H11C 109.5 . . ?
C9 C12 H12A 109.5 . . ?
C9 C12 H12B 109.5 . . ?
H12A C12 H12B 109.5 . . ?
C9 C12 H12C 109.5 . . ?
H12A C12 H12C 109.5 . . ?
H12B C12 H12C 109.5 . . ?
N4 C13 C14 108.9(2) . . ?
N4 C13 C15 108.0(2) . . ?
C14 C13 C15 109.9(2) . . ?
N4 C13 C16 110.55(18) . . ?
C14 C13 C16 109.4(2) . . ?
C15 C13 C16 110.1(2) . . ?
C13 C14 H14A 109.5 . . ?
C13 C14 H14B 109.5 . . ?
H14A C14 H14B 109.5 . . ?
C13 C14 H14C 109.5 . . ?
H14A C14 H14C 109.5 . . ?
H14B C14 H14C 109.5 . . ?
C13 C15 H15A 109.5 . . ?
C13 C15 H15B 109.5 . . ?
H15A C15 H15B 109.5 . . ?
C13 C15 H15C 109.5 . . ?
H15A C15 H15C 109.5 . . ?
H15B C15 H15C 109.5 . . ?
C13 C16 H16A 109.5 . . ?
C13 C16 H16B 109.5 . . ?
H16A C16 H16B 109.5 . . ?
C13 C16 H16C 109.5 . . ?
H16A C16 H16C 109.5 . . ?
H16B C16 H16C 109.5 . . ?
C18 C17 P1 114.17(17) . . ?
C18 C17 H17A 108.7 . . ?
P1 C17 H17A 108.7 . . ?
C18 C17 H17B 108.7 . . ?
P1 C17 H17B 108.7 . . ?
H17A C17 H17B 107.6 . . ?
C19 C18 C17 112.1(2) . . ?
C19 C18 H18A 109.2 . . ?
C17 C18 H18A 109.2 . . ?
C19 C18 H18B 109.2 . . ?
C17 C18 H18B 109.2 . . ?
H18A C18 H18B 107.9 . . ?
N5 C19 C18 179.1(3) . . ?

loop_
_geom_bond_atom_site_label_1
_geom_bond_atom_site_label_2
_geom_bond_distance
_geom_bond_site_symmetry_2
_geom_bond_publ_flag
P1 N3 1.526(2) . ?
P1 N1 1.6784(19) . ?
P1 N2 1.6807(18) . ?
P1 C17 1.819(2) . ?
P2 N4 1.6570(19) . ?
P2 N2 1.7338(18) . ?
P2 N1 1.7348(17) . ?
N1 C1 1.485(3) . ?
N2 C5 1.478(3) . ?
N3 C9 1.461(3) . ?
N4 C13 1.482(3) . ?
N4 H4 0.80(3) . ?
N5 C19 1.124(3) . ?
C1 C2 1.507(5) . ?
C1 C4 1.509(4) . ?
C1 C3 1.526(5) . ?
C2 H2A 0.9600 . ?
C2 H2B 0.9600 . ?
C2 H2C 0.9600 . ?
C3 H3A 0.9600 . ?
C3 H3B 0.9600 . ?
C3 H3C 0.9600 . ?
C4 H4A 0.9600 . ?
C4 H4B 0.9600 . ?
C4 H4C 0.9600 . ?
C5 C6 1.502(4) . ?
C5 C7 1.520(4) . ?
C5 C8 1.534(4) . ?
C6 H6A 0.9600 . ?
C6 H6B 0.9600 . ?
C6 H6C 0.9600 . ?
C7 H7A 0.9600 . ?
C7 H7B 0.9600 . ?
C7 H7C 0.9600 . ?
C8 H8A 0.9600 . ?
C8 H8B 0.9600 . ?
C8 H8C 0.9600 . ?
C9 C10 1.498(5) . ?
C9 C12 1.521(4) . ?
C9 C11 1.533(5) . ?
C10 H10A 0.9600 . ?
C10 H10B 0.9600 . ?
C10 H10C 0.9600 . ?
C11 H11A 0.9600 . ?
C11 H11B 0.9600 . ?
C11 H11C 0.9600 . ?
C12 H12A 0.9600 . ?
C12 H12B 0.9600 . ?
C12 H12C 0.9600 . ?
C13 C14 1.510(4) . ?
C13 C15 1.512(4) . ?
C13 C16 1.520(3) . ?
C14 H14A 0.9600 . ?
C14 H14B 0.9600 . ?
C14 H14C 0.9600 . ?
C15 H15A 0.9600 . ?
C15 H15B 0.9600 . ?
C15 H15C 0.9600 . ?
C16 H16A 0.9600 . ?
C16 H16B 0.9600 . ?
C16 H16C 0.9600 . ?
C17 C18 1.525(3) . ?
C17 H17A 0.9700 . ?
C17 H17B 0.9700 . ?
C18 C19 1.455(4) . ?
C18 H18A 0.9700 . ?
C18 H18B 0.9700 . ?
